data_2013908
loop_
_publ_author_name
'Hu, Mao-Lin'
'Yuan, Ji-Xin'
'Chen, Fan'
'Shi, Qian'

_publ_section_title
;Polymeric
 aqua(nitrato-\k^2^<i>O</i>,<i>O</i>')(1,10-phenanthroline-\k^2^<i>N</i>,<i>N</i>')(2,3-pyrazinedicarboxylato-\k^2^<i>N</i>,<i>O</i>)europium(III)
 monohydrate
;
_journal_issue 4
_journal_name_full 'Acta Crystallographica Section C'
_journal_page_first m186
_journal_page_last m188
_journal_paper_doi 10.1107/S0108270104005773
_journal_volume 60
_journal_year 2004
_chemical_formula_iupac '[Eu (C6 H2 O4) (N O3) (C12 H8 N2) (H2 O)], H2 O'
_chemical_formula_moiety 'C18 H12 Eu N5 O8, H2 O'
_chemical_formula_sum 'C18 H14 Eu N5 O9'
_chemical_formula_weight 596.30
_chemical_name_systematic
;
Aqua-2,3-pyrazinedicarboxylate-nitrate-(1,10-phenanthroline)europium(III)
monohydrate
;
_space_group_IT_number 14
_symmetry_cell_setting monoclinic
_symmetry_space_group_name_Hall '-P 2ybc'
_symmetry_space_group_name_H-M 'P 1 21/c 1'
_atom_sites_solution_hydrogens geom
_atom_sites_solution_primary direct
_atom_sites_solution_secondary difmap
_audit_creation_method SHELXL-97
_cell_angle_alpha 90.00
_cell_angle_beta 101.9470(10)
_cell_angle_gamma 90.00
_cell_formula_units_Z 4
_cell_length_a 12.3427(3)
_cell_length_b 10.4806(3)
_cell_length_c 15.7966(4)
_cell_measurement_reflns_used 4140
_cell_measurement_temperature 298(2)
_cell_measurement_theta_max 27.05
_cell_measurement_theta_min 2.35
_cell_volume 1999.17(9)
_computing_cell_refinement 'SAINT (Bruker, 2002)'
_computing_data_collection 'SMART (Bruker, 2002)'
_computing_data_reduction SAINT
_computing_molecular_graphics 'XP (Bruker, 2002)'
_computing_publication_material SHELXL97
_computing_structure_refinement 'SHELXL97 (Sheldrick, 1997)'
_computing_structure_solution 'SHELXS97 (Sheldrick, 1997)'
_diffrn_ambient_temperature 298(2)
_diffrn_measured_fraction_theta_full 0.980
_diffrn_measured_fraction_theta_max 0.980
_diffrn_measurement_device_type 'Bruker SMART APEX area-detector'
_diffrn_measurement_method '\f and \w scan'
_diffrn_radiation_monochromator graphite
_diffrn_radiation_source 'fine-focus sealed tube'
_diffrn_radiation_type MoK\a
_diffrn_radiation_wavelength 0.71073
_diffrn_reflns_av_R_equivalents 0.0345
_diffrn_reflns_av_sigmaI/netI 0.0454
_diffrn_reflns_limit_h_max 15
_diffrn_reflns_limit_h_min -14
_diffrn_reflns_limit_k_max 11
_diffrn_reflns_limit_k_min -13
_diffrn_reflns_limit_l_max 20
_diffrn_reflns_limit_l_min -14
_diffrn_reflns_number 11996
_diffrn_reflns_theta_full 27.50
_diffrn_reflns_theta_max 27.50
_diffrn_reflns_theta_min 1.69
_diffrn_standards_decay_% 0
_diffrn_standards_interval_time 0
_diffrn_standards_number 0
_exptl_absorpt_coefficient_mu 3.203
_exptl_absorpt_correction_T_max 0.6120
_exptl_absorpt_correction_T_min 0.4675
_exptl_absorpt_correction_type multi-scan
_exptl_absorpt_process_details '(SADABS; Bruker, 2002)'
_exptl_crystal_colour Colorless
_exptl_crystal_density_diffrn 1.981
_exptl_crystal_density_method 'not measured'
_exptl_crystal_description Prism
_exptl_crystal_F_000 1168
_exptl_crystal_size_max 0.28
_exptl_crystal_size_mid 0.18
_exptl_crystal_size_min 0.17
_refine_diff_density_max 1.649
_refine_diff_density_min -0.821
_refine_ls_extinction_method none
_refine_ls_goodness_of_fit_ref 1.040
_refine_ls_hydrogen_treatment constr
_refine_ls_matrix_type full
_refine_ls_number_parameters 301
_refine_ls_number_reflns 4497
_refine_ls_number_restraints 0
_refine_ls_restrained_S_all 1.040
_refine_ls_R_factor_all 0.0501
_refine_ls_R_factor_gt 0.0378
_refine_ls_shift/su_max 0.001
_refine_ls_shift/su_mean 0.000
_refine_ls_structure_factor_coef Fsqd
_refine_ls_weighting_details 'calc w=1/[\s^2^(Fo^2^)+(0.0545P)^2^] where P=(Fo^2^+2Fc^2^)/3'
_refine_ls_weighting_scheme calc
_refine_ls_wR_factor_gt 0.0903
_refine_ls_wR_factor_ref 0.0945
_reflns_number_gt 3676
_reflns_number_total 4497
_reflns_threshold_expression I>2\s(I)
_cod_data_source_file av1173.cif
_cod_data_source_block I
_cod_depositor_comments
;
The following automatic conversions were performed:
'_symmetry_cell_setting' value 'Monoclinic' changed to 'monoclinic'
according to '/home/saulius/struct/CIF-dictionaries/cif_core.dic'
dictionary named 'cif_core.dic' version 2.4.1 from 2010-06-29.

Automatic conversion script
Id: cif_fix_enum 1527 2010-12-29 10:47:43Z saulius 

The following automatic conversions were performed:

'_symmetry_cell_setting' value 'Monoclinic' changed to 'monoclinic'
according to /home/saulius/struct/CIF-dictionaries/cif_core.dic
dictionary named 'cif_core.dic' version 2.4.1 from
2010-06-29.

'_exptl_absorpt_correction_type' value 'Multi-scan'
changed to 'multi-scan' according to
/home/saulius/struct/CIF-dictionaries/cif_core.dic dictionary named
'cif_core.dic' version 2.4.1 from 2010-06-29.

Automatic conversion script
Id: cif_fix_values 1715 2011-07-08 13:25:40Z adriana 
;
_cod_original_sg_symbol_H-M 'P 21/c'
_cod_database_code 2013908
_cod_database_fobs_code 2013908

loop_
_symmetry_equiv_pos_as_xyz
'x, y, z'
'-x, y+1/2, -z+1/2'
'-x, -y, -z'
'x, -y-1/2, z-1/2'

loop_
_atom_site_label
_atom_site_fract_x
_atom_site_fract_y
_atom_site_fract_z
_atom_site_U_iso_or_equiv
_atom_site_adp_type
_atom_site_calc_flag
_atom_site_refinement_flags
_atom_site_occupancy
_atom_site_disorder_assembly
_atom_site_disorder_group
_atom_site_type_symbol
Eu1 0.667050(18) 0.577623(19) 0.633356(13) 0.02142(9) Uani d . 1 . . Eu
O1 0.6656(3) 0.7790(3) 0.6956(2) 0.0338(8) Uani d . 1 . . O
O2 0.6387(3) 0.9166(3) 0.7976(2) 0.0399(9) Uani d . 1 . . O
O3 0.4351(3) 0.8816(3) 0.8781(2) 0.0316(7) Uani d . 1 . . O
O4 0.5777(3) 0.8828(4) 0.9898(2) 0.0450(10) Uani d . 1 . . O
O5 0.8561(3) 0.5801(3) 0.7304(2) 0.0381(9) Uani d . 1 . . O
O6 0.7747(3) 0.3975(3) 0.7223(2) 0.0351(8) Uani d . 1 . . O
O7 0.9392(3) 0.4190(3) 0.8027(3) 0.0514(11) Uani d . 1 . . O
O1W 0.4650(3) 0.6294(4) 0.6255(3) 0.0532(11) Uani d . 1 . . O
H1W1 0.4591 0.7068 0.6569 0.064 Uiso d . 1 . . H
H1W2 0.4306 0.5609 0.6508 0.064 Uiso d . 1 . . H
O2W 0.3504(9) 0.6612(9) 0.7435(6) 0.077(2) Uani d P 0.50 . . O
H2W1 0.3204 0.6358 0.7933 0.093 Uiso d P 0.50 . . H
H2W2 0.3832 0.7300 0.7661 0.093 Uiso d P 0.50 . . H
O2W' 0.2642(10) 0.6030(9) 0.8223(6) 0.077(2) Uani d P 0.50 . . O
H2W' 0.3204 0.6358 0.7933 0.093 Uiso d P 0.50 . . H
H2W" 0.2507 0.5242 0.8065 0.093 Uiso d P 0.50 . . H
N1 0.7733(3) 0.4522(4) 0.5357(3) 0.0298(9) Uani d . 1 . . N
N2 0.7978(3) 0.7092(4) 0.5604(2) 0.0314(9) Uani d . 1 . . N
N3 0.6249(3) 0.5815(3) 0.7877(2) 0.0253(8) Uani d . 1 . . N
N4 0.5386(4) 0.6093(4) 0.9354(3) 0.0374(11) Uani d . 1 . . N
N5 0.8594(4) 0.4646(4) 0.7530(3) 0.0312(9) Uani d . 1 . . N
C1 0.7664(5) 0.3262(5) 0.5249(4) 0.0405(13) Uani d . 1 . . C
H1 0.7320 0.2793 0.5618 0.049 Uiso calc R 1 . . H
C2 0.8072(5) 0.2607(5) 0.4622(4) 0.0486(15) Uani d . 1 . . C
H2 0.7997 0.1725 0.4570 0.058 Uiso calc R 1 . . H
C3 0.8584(5) 0.3275(7) 0.4084(4) 0.0546(17) Uani d . 1 . . C
H3 0.8861 0.2849 0.3657 0.065 Uiso calc R 1 . . H
C4 0.8699(4) 0.4602(6) 0.4163(4) 0.0429(14) Uani d . 1 . . C
C5 0.9218(5) 0.5364(7) 0.3612(4) 0.0578(17) Uani d . 1 . . C
H5 0.9505 0.4975 0.3178 0.069 Uiso calc R 1 . . H
C6 0.9296(5) 0.6625(7) 0.3712(4) 0.0548(17) Uani d . 1 . . C
H6 0.9621 0.7100 0.3334 0.066 Uiso calc R 1 . . H
C7 0.8893(4) 0.7271(6) 0.4387(3) 0.0443(14) Uani d . 1 . . C
C8 0.9024(5) 0.8576(6) 0.4539(4) 0.0487(15) Uani d . 1 . . C
H8 0.9368 0.9080 0.4188 0.058 Uiso calc R 1 . . H
C9 0.8645(5) 0.9100(5) 0.5206(5) 0.0512(16) Uani d . 1 . . C
H9 0.8726 0.9970 0.5315 0.061 Uiso calc R 1 . . H
C10 0.8136(5) 0.8336(5) 0.5725(4) 0.0415(13) Uani d . 1 . . C
H10 0.7891 0.8718 0.6183 0.050 Uiso calc R 1 . . H
C11 0.8262(4) 0.5184(5) 0.4823(3) 0.0305(11) Uani d . 1 . . C
C12 0.8379(4) 0.6540(5) 0.4943(3) 0.0326(11) Uani d . 1 . . C
C13 0.6398(4) 0.8080(4) 0.7672(3) 0.0261(10) Uani d . 1 . . C
C14 0.6072(4) 0.6974(4) 0.8169(3) 0.0219(9) Uani d . 1 . . C
C15 0.5601(4) 0.7107(4) 0.8902(3) 0.0263(10) Uani d . 1 . . C
C16 0.5598(5) 0.4954(5) 0.9060(3) 0.0412(14) Uani d . 1 . . C
H16 0.5466 0.4232 0.9365 0.049 Uiso calc R 1 . . H
C17 0.6008(4) 0.4805(5) 0.8320(3) 0.0329(11) Uani d . 1 . . C
H17 0.6118 0.3988 0.8124 0.039 Uiso calc R 1 . . H
C18 0.5229(4) 0.8369(4) 0.9212(3) 0.0265(10) Uani d . 1 . . C

loop_
_atom_site_aniso_label
_atom_site_aniso_U_11
_atom_site_aniso_U_22
_atom_site_aniso_U_33
_atom_site_aniso_U_12
_atom_site_aniso_U_13
_atom_site_aniso_U_23
Eu1 0.02926(14) 0.02140(14) 0.01505(13) -0.00164(9) 0.00792(9) -0.00057(9)
O1 0.056(2) 0.0250(17) 0.0262(18) -0.0036(15) 0.0210(16) -0.0012(14)
O2 0.065(3) 0.0237(19) 0.039(2) -0.0030(15) 0.0270(19) -0.0077(14)
O3 0.0324(19) 0.0320(17) 0.0296(19) 0.0052(15) 0.0045(15) -0.0030(15)
O4 0.052(2) 0.053(2) 0.0238(19) 0.0167(19) -0.0082(17) -0.0221(17)
O5 0.040(2) 0.038(2) 0.034(2) -0.0041(15) 0.0031(17) 0.0049(15)
O6 0.040(2) 0.0292(18) 0.036(2) -0.0014(15) 0.0064(16) 0.0015(15)
O7 0.039(2) 0.064(3) 0.045(3) 0.0093(18) -0.0036(19) 0.0162(19)
O1W 0.041(2) 0.046(2) 0.070(3) 0.0055(19) 0.005(2) -0.018(2)
O2W 0.104(6) 0.068(4) 0.063(5) -0.013(4) 0.024(4) -0.017(4)
O2W' 0.104(6) 0.068(4) 0.063(5) -0.013(4) 0.024(4) -0.017(4)
N1 0.033(2) 0.031(2) 0.026(2) 0.0023(17) 0.0075(18) 0.0025(17)
N2 0.035(2) 0.033(2) 0.028(2) -0.0072(18) 0.0084(18) 0.0020(17)
N3 0.031(2) 0.027(2) 0.0192(19) 0.0016(16) 0.0085(16) -0.0019(15)
N4 0.057(3) 0.035(2) 0.027(2) 0.007(2) 0.024(2) 0.0068(18)
N5 0.034(2) 0.040(2) 0.022(2) 0.0041(19) 0.0100(18) 0.0010(18)
C1 0.044(3) 0.036(3) 0.041(3) 0.003(2) 0.007(2) 0.001(2)
C2 0.057(4) 0.037(3) 0.051(4) 0.011(3) 0.008(3) -0.011(3)
C3 0.050(4) 0.069(4) 0.042(3) 0.021(3) 0.005(3) -0.019(3)
C4 0.034(3) 0.064(4) 0.032(3) 0.011(3) 0.009(2) -0.006(3)
C5 0.048(4) 0.100(5) 0.034(3) 0.005(4) 0.027(3) -0.003(3)
C6 0.039(3) 0.092(5) 0.036(3) -0.006(3) 0.015(3) 0.014(3)
C7 0.035(3) 0.069(4) 0.029(3) -0.005(3) 0.007(2) 0.015(3)
C8 0.040(3) 0.058(4) 0.046(4) -0.018(3) 0.004(3) 0.026(3)
C9 0.050(4) 0.038(3) 0.061(4) -0.018(3) 0.002(3) 0.012(3)
C10 0.049(3) 0.036(3) 0.040(3) -0.016(2) 0.011(3) -0.002(2)
C11 0.027(3) 0.045(3) 0.021(2) 0.004(2) 0.0063(19) 0.001(2)
C12 0.028(3) 0.044(3) 0.024(2) -0.004(2) 0.003(2) 0.007(2)
C13 0.033(3) 0.026(2) 0.021(2) 0.0001(19) 0.007(2) -0.0027(18)
C14 0.027(2) 0.021(2) 0.016(2) 0.0038(17) 0.0030(18) -0.0007(17)
C15 0.030(3) 0.034(3) 0.015(2) 0.004(2) 0.0070(18) -0.0001(19)
C16 0.072(4) 0.028(3) 0.032(3) 0.007(3) 0.028(3) 0.008(2)
C17 0.054(3) 0.021(2) 0.028(3) 0.006(2) 0.019(2) 0.002(2)
C18 0.032(3) 0.029(2) 0.021(2) 0.0038(19) 0.012(2) -0.0005(19)

loop_
_atom_type_symbol
_atom_type_description
_atom_type_scat_dispersion_real
_atom_type_scat_dispersion_imag
_atom_type_scat_source
C C 0.0033 0.0016 'International Tables Vol C Tables 4.2.6.8 and 6.1.1.4'
H H 0.0000 0.0000 'International Tables Vol C Tables 4.2.6.8 and 6.1.1.4'
N N 0.0061 0.0033 'International Tables Vol C Tables 4.2.6.8 and 6.1.1.4'
O O 0.0106 0.0060 'International Tables Vol C Tables 4.2.6.8 and 6.1.1.4'
Eu Eu -0.1578 3.6682 'International Tables Vol C Tables 4.2.6.8 and 6.1.1.4'

loop_
_geom_angle_atom_site_label_1
_geom_angle_atom_site_label_2
_geom_angle_atom_site_label_3
_geom_angle_site_symmetry_1
_geom_angle_site_symmetry_3
_geom_angle
_geom_angle_publ_flag
O1 Eu1 O4 . 4_575 101.81(13) yes
O1 Eu1 O3 . 2_646 139.30(11) yes
O4 Eu1 O3 4_575 2_646 86.81(12) yes
O1 Eu1 O5 . . 79.64(12) yes
O4 Eu1 O5 4_575 . 141.25(13) yes
O3 Eu1 O5 2_646 . 117.52(11) yes
O1 Eu1 O1W . . 74.50(12) yes
O4 Eu1 O1W 4_575 . 69.71(14) yes
O3 Eu1 O1W 2_646 . 71.50(12) yes
O5 Eu1 O1W . . 143.97(13) yes
O1 Eu1 O6 . . 119.06(11) yes
O4 Eu1 O6 4_575 . 138.55(13) yes
O3 Eu1 O6 2_646 . 67.28(11) yes
O5 Eu1 O6 . . 50.27(11) yes
O1W Eu1 O6 . . 125.49(13) yes
O1 Eu1 N2 . . 76.32(12) yes
O4 Eu1 N2 4_575 . 71.62(12) yes
O3 Eu1 N2 2_646 . 142.69(12) yes
O5 Eu1 N2 . . 71.21(12) yes
O1W Eu1 N2 . . 124.56(14) yes
O6 Eu1 N2 . . 109.83(12) yes
O1 Eu1 N1 . . 139.69(12) yes
O4 Eu1 N1 4_575 . 73.01(14) yes
O3 Eu1 N1 2_646 . 80.96(12) yes
O5 Eu1 N1 . . 81.23(13) yes
O1W Eu1 N1 . . 134.25(13) yes
O6 Eu1 N1 . . 71.42(12) yes
N2 Eu1 N1 . . 63.99(13) yes
O1 Eu1 N3 . . 64.48(11) yes
O4 Eu1 N3 4_575 . 139.47(14) yes
O3 Eu1 N3 2_646 . 83.08(11) yes
O5 Eu1 N3 . . 76.57(12) yes
O1W Eu1 N3 . . 69.85(13) yes
O6 Eu1 N3 . . 71.20(11) yes
N2 Eu1 N3 . . 132.77(12) yes
N1 Eu1 N3 . . 142.57(12) yes
C13 O1 Eu1 . . 128.0(3) ?
C18 O3 Eu1 . 2_656 138.4(3) ?
C18 O4 Eu1 . 4_576 165.8(4) ?
N5 O5 Eu1 . . 97.7(3) ?
N5 O6 Eu1 . . 95.4(3) ?
Eu1 O1W H1W1 . . 109.6 ?
Eu1 O1W H1W2 . . 109.5 ?
H1W1 O1W H1W2 . . 109.3 ?
H2W1 O2W H2W2 . . 96.8 ?
H2W' O2W' H2W" . . 108.3 ?
C1 N1 C11 . . 116.9(4) ?
C1 N1 Eu1 . . 123.7(3) ?
C11 N1 Eu1 . . 118.7(3) ?
C10 N2 C12 . . 117.3(4) ?
C10 N2 Eu1 . . 123.4(3) ?
C12 N2 Eu1 . . 118.3(3) ?
C14 N3 C17 . . 118.1(4) ?
C14 N3 Eu1 . . 114.7(3) ?
C17 N3 Eu1 . . 126.1(3) ?
C16 N4 C15 . . 117.0(4) ?
O7 N5 O5 . . 122.1(4) ?
O7 N5 O6 . . 121.2(4) ?
O5 N5 O6 . . 116.6(4) ?
N1 C1 C2 . . 124.1(5) ?
N1 C1 H1 . . 117.9 ?
C2 C1 H1 . . 117.9 ?
C3 C2 C1 . . 118.6(6) ?
C3 C2 H2 . . 120.7 ?
C1 C2 H2 . . 120.7 ?
C2 C3 C4 . . 120.6(5) ?
C2 C3 H3 . . 119.7 ?
C4 C3 H3 . . 119.7 ?
C3 C4 C11 . . 116.7(5) ?
C3 C4 C5 . . 123.5(5) ?
C11 C4 C5 . . 119.8(6) ?
C6 C5 C4 . . 121.0(5) ?
C6 C5 H5 . . 119.5 ?
C4 C5 H5 . . 119.5 ?
C5 C6 C7 . . 121.8(5) ?
C5 C6 H6 . . 119.1 ?
C7 C6 H6 . . 119.1 ?
C8 C7 C12 . . 118.5(5) ?
C8 C7 C6 . . 123.0(5) ?
C12 C7 C6 . . 118.4(6) ?
C9 C8 C7 . . 119.1(5) ?
C9 C8 H8 . . 120.5 ?
C7 C8 H8 . . 120.5 ?
C8 C9 C10 . . 119.9(5) ?
C8 C9 H9 . . 120.1 ?
C10 C9 H9 . . 120.1 ?
N2 C10 C9 . . 123.6(5) ?
N2 C10 H10 . . 118.2 ?
C9 C10 H10 . . 118.2 ?
N1 C11 C4 . . 123.0(5) ?
N1 C11 C12 . . 118.1(4) ?
C4 C11 C12 . . 118.9(5) ?
N2 C12 C7 . . 121.6(5) ?
N2 C12 C11 . . 118.4(4) ?
C7 C12 C11 . . 120.0(5) ?
O2 C13 O1 . . 126.1(4) ?
O2 C13 C14 . . 118.7(4) ?
O1 C13 C14 . . 115.1(4) ?
N3 C14 C15 . . 120.0(4) ?
N3 C14 C13 . . 116.2(4) ?
C15 C14 C13 . . 123.8(4) ?
N4 C15 C14 . . 121.5(4) ?
N4 C15 C18 . . 114.5(4) ?
C14 C15 C18 . . 123.9(4) ?
N4 C16 C17 . . 122.2(4) ?
N4 C16 H16 . . 118.9 ?
C17 C16 H16 . . 118.9 ?
N3 C17 C16 . . 121.1(4) ?
N3 C17 H17 . . 119.5 ?
C16 C17 H17 . . 119.5 ?
O3 C18 O4 . . 125.7(4) ?
O3 C18 C15 . . 116.0(4) ?
O4 C18 C15 . . 118.1(4) ?

loop_
_geom_bond_atom_site_label_1
_geom_bond_atom_site_label_2
_geom_bond_site_symmetry_2
_geom_bond_distance
_geom_bond_publ_flag
Eu1 O1 . 2.331(3) yes
Eu1 O4 4_575 2.344(3) yes
Eu1 O3 2_646 2.398(3) yes
Eu1 O5 . 2.513(4) yes
Eu1 O1W . 2.530(4) yes
Eu1 O6 . 2.555(3) yes
Eu1 N2 . 2.570(4) yes
Eu1 N1 . 2.582(4) yes
Eu1 N3 . 2.597(4) yes
O1 C13 . 1.272(5) ?
O2 C13 . 1.238(5) ?
O3 C18 . 1.246(5) ?
O3 Eu1 2_656 2.398(3) ?
O4 C18 . 1.250(6) ?
O4 Eu1 4_576 2.344(3) ?
O5 N5 . 1.260(5) ?
O6 N5 . 1.270(5) ?
O7 N5 . 1.223(6) ?
O1W H1W1 . 0.96 ?
O1W H1W2 . 0.96 ?
O2W H2W1 . 0.97 ?
O2W H2W2 . 0.867 ?
O2W' H2W' . 0.97 ?
O2W' H2W" . 0.87 ?
N1 C1 . 1.332(6) ?
N1 C11 . 1.360(6) ?
N2 C10 . 1.327(6) ?
N2 C12 . 1.372(6) ?
N3 C14 . 1.334(5) ?
N3 C17 . 1.335(6) ?
N4 C16 . 1.326(6) ?
N4 C15 . 1.337(6) ?
C1 C2 . 1.383(7) ?
C1 H1 . 0.9300 ?
C2 C3 . 1.354(8) ?
C2 H2 . 0.9300 ?
C3 C4 . 1.401(9) ?
C3 H3 . 0.9300 ?
C4 C11 . 1.408(7) ?
C4 C5 . 1.426(8) ?
C5 C6 . 1.331(10) ?
C5 H5 . 0.9300 ?
C6 C7 . 1.437(8) ?
C6 H6 . 0.9300 ?
C7 C8 . 1.392(8) ?
C7 C12 . 1.411(6) ?
C8 C9 . 1.354(9) ?
C8 H8 . 0.9300 ?
C9 C10 . 1.386(7) ?
C9 H9 . 0.9300 ?
C10 H10 . 0.9300 ?
C11 C12 . 1.437(8) ?
C13 C14 . 1.501(6) ?
C14 C15 . 1.406(6) ?
C15 C18 . 1.514(6) ?
C16 C17 . 1.376(6) ?
C16 H16 . 0.9300 ?
C17 H17 . 0.9300 ?
